data_7032855
loop_
_publ_author_name
'Saberov, Vagiz Sh'
'Evans, Daniel A.'
'Korotkikh, Nikolai I.'
'Cowley, Alan H.'
'Pekhtereva, Tatyana M.'
'Popov, Anatolii F.'
'Shvaika, Oles P.'

_publ_section_title
;
 Exceptionally efficient catalytic hydrodechlorination of persistent
 organic pollutants: application of new sterically shielded palladium
 carbene complexes.
;
_journal_issue 48
_journal_name_full 'Dalton transactions (Cambridge, England : 2003)'
_journal_page_first 18117
_journal_page_last 18122
_journal_paper_doi 10.1039/c4dt02908a
_journal_volume 43
_journal_year 2014
_chemical_formula_moiety 'C54 H72 I4 N4 Pd2'
_chemical_formula_sum 'C54 H72 I4 N4 Pd2'
_chemical_formula_weight 1497.55
_chemical_name_systematic
;
 ?
;
_space_group_crystal_system triclinic
_space_group_IT_number 2
_space_group_name_Hall '-P 1'
_space_group_name_H-M_alt 'P -1'
_symmetry_space_group_name_Hall '-P 1'
_symmetry_space_group_name_H-M 'P -1'
_atom_sites_solution_hydrogens geom
_audit_creation_method SHELXL-2013
_cell_angle_alpha 81.490(4)
_cell_angle_beta 75.160(4)
_cell_angle_gamma 89.228(4)
_cell_formula_units_Z 4
_cell_length_a 16.2590(3)
_cell_length_b 17.1190(4)
_cell_length_c 21.2460(3)
_cell_measurement_reflns_used 16713
_cell_measurement_temperature 100(2)
_cell_measurement_theta_max 31.8946
_cell_measurement_theta_min 1.7690
_cell_volume 5651.5(2)
_computing_cell_refinement 'CrystalClear (Rigaku Inc., 2008)'
_computing_data_collection 'CrystalClear (Rigaku Inc., 2008)'
_computing_data_reduction 'CrystalClear (Rigaku Inc., 2008)'
_computing_molecular_graphics 'XP SHELXTL/PC, Siemens Analytical'
_computing_structure_refinement 'XL SHELXTL/PC, Siemens Analytical'
_computing_structure_solution
;

SIR97 - Altomare A., Burla M.C., Camalli M., Cascarano G.L., Giacovazzo C., 
Guagliardi A., Moliterni A.G.G., Polidori G.,Spagna R.
;
_diffrn_ambient_temperature 100(2)
_diffrn_measured_fraction_theta_full 0.997
_diffrn_measured_fraction_theta_max 0.996
_diffrn_measurement_device_type 'Rigaku SCX-Mini Mercury CCD'
_diffrn_measurement_method \w-scans
_diffrn_radiation_source 'fine-focus sealed tube'
_diffrn_radiation_type MoK\a
_diffrn_radiation_wavelength 0.71073
_diffrn_reflns_av_R_equivalents 0.0408
_diffrn_reflns_av_unetI/netI 0.0547
_diffrn_reflns_Laue_measured_fraction_full 0.997
_diffrn_reflns_Laue_measured_fraction_max 0.996
_diffrn_reflns_limit_h_max 21
_diffrn_reflns_limit_h_min -20
_diffrn_reflns_limit_k_max 22
_diffrn_reflns_limit_k_min -22
_diffrn_reflns_limit_l_max 27
_diffrn_reflns_limit_l_min -27
_diffrn_reflns_number 60969
_diffrn_reflns_point_group_measured_fraction_full 0.997
_diffrn_reflns_point_group_measured_fraction_max 0.996
_diffrn_reflns_theta_full 25.242
_diffrn_reflns_theta_max 27.498
_diffrn_reflns_theta_min 1.678
_exptl_absorpt_coefficient_mu 2.858
_exptl_absorpt_correction_T_max 1.0000
_exptl_absorpt_correction_T_min 0.7247
_exptl_absorpt_correction_type multi-scan
_exptl_absorpt_process_details
;
Abscor. T. Higashi. (2001). Rigaku Corp. Tokyo, Japan
;
_exptl_crystal_colour Red
_exptl_crystal_density_diffrn 1.760
_exptl_crystal_description Chip
_exptl_crystal_F_000 2912
_exptl_crystal_size_max 0.210
_exptl_crystal_size_mid 0.180
_exptl_crystal_size_min 0.040
_refine_diff_density_max 1.264
_refine_diff_density_min -1.920
_refine_diff_density_rms 0.162
_refine_ls_extinction_method none
_refine_ls_goodness_of_fit_ref 1.090
_refine_ls_hydrogen_treatment constr
_refine_ls_matrix_type full
_refine_ls_number_parameters 1185
_refine_ls_number_reflns 25848
_refine_ls_number_restraints 0
_refine_ls_restrained_S_all 1.090
_refine_ls_R_factor_all 0.0517
_refine_ls_R_factor_gt 0.0400
_refine_ls_shift/su_max 0.002
_refine_ls_shift/su_mean 0.000
_refine_ls_structure_factor_coef Fsqd
_refine_ls_weighting_details 'w=1/[\s^2^(Fo^2^)+(0.0391P)^2^+6.5580P] where P=(Fo^2^+2Fc^2^)/3'
_refine_ls_weighting_scheme calc
_refine_ls_wR_factor_gt 0.0919
_refine_ls_wR_factor_ref 0.1023
_reflns_Friedel_coverage 0.000
_reflns_number_gt 21540
_reflns_number_total 25848
_reflns_threshold_expression 'I > 2\s(I)'
_cod_data_source_file c4dt02908a2.cif
_cod_data_source_block shelx
_cod_depositor_comments 'Adding full bibliography for 7032854--7032856.cif.'
_cod_database_code 7032855
_shelx_space_group_comment
;
The symmetry employed for this shelxl refinement is uniquely defined
by the following loop, which should always be used as a source of
symmetry information in preference to the above space-group names.
They are only intended as comments.
;
_shelx_estimated_absorpt_t_min 0.585
_shelx_estimated_absorpt_t_max 0.894
_shelxl_version_number 2013-4

loop_
_space_group_symop_operation_xyz
'x, y, z'
'-x, -y, -z'

loop_
_atom_site_label
_atom_site_type_symbol
_atom_site_fract_x
_atom_site_fract_y
_atom_site_fract_z
_atom_site_U_iso_or_equiv
_atom_site_adp_type
_atom_site_occupancy
_atom_site_site_symmetry_order
_atom_site_calc_flag
_atom_site_refinement_flags_posn
_atom_site_refinement_flags_adp
C1 C 0.3092(3) -0.1489(2) 0.7029(2) 0.0142(8) Uani 1 1 d . .
C2 C 0.4088(3) -0.2414(3) 0.6935(2) 0.0215(10) Uani 1 1 d . .
H2 H 0.4533 -0.2741 0.7024 0.026 Uiso 1 1 calc R U
C3 C 0.3741(3) -0.2410(3) 0.6430(2) 0.0209(10) Uani 1 1 d . .
H3 H 0.3882 -0.2738 0.6097 0.025 Uiso 1 1 calc R U
C4 C 0.3851(3) -0.1740(3) 0.7923(2) 0.0202(9) Uani 1 1 d . .
C5 C 0.4523(3) -0.1234(3) 0.7900(2) 0.0212(10) Uani 1 1 d . .
C6 C 0.4676(3) -0.1151(3) 0.8495(3) 0.0267(11) Uani 1 1 d . .
H6 H 0.5127 -0.0806 0.8499 0.032 Uiso 1 1 calc R U
C7 C 0.4196(3) -0.1552(3) 0.9089(3) 0.0263(11) Uani 1 1 d . .
H7 H 0.4313 -0.1475 0.9492 0.032 Uiso 1 1 calc R U
C8 C 0.3550(3) -0.2063(3) 0.9088(2) 0.0233(10) Uani 1 1 d . .
H8 H 0.3222 -0.2341 0.9494 0.028 Uiso 1 1 calc R U
C9 C 0.3371(3) -0.2179(3) 0.8511(2) 0.0219(10) Uani 1 1 d . .
C10 C 0.2722(3) -0.2805(3) 0.8510(2) 0.0220(10) Uani 1 1 d . .
H10 H 0.2448 -0.2623 0.8144 0.026 Uiso 1 1 calc R U
C11 C 0.2024(3) -0.2948(3) 0.9153(3) 0.0284(11) Uani 1 1 d . .
H11A H 0.2258 -0.3230 0.9502 0.043 Uiso 1 1 calc R U
H11B H 0.1559 -0.3265 0.9096 0.043 Uiso 1 1 calc R U
H11C H 0.1807 -0.2439 0.9276 0.043 Uiso 1 1 calc R U
C12 C 0.3153(4) -0.3580(3) 0.8384(3) 0.0329(12) Uani 1 1 d . .
H12A H 0.3577 -0.3500 0.7957 0.049 Uiso 1 1 calc R U
H12B H 0.2727 -0.3976 0.8380 0.049 Uiso 1 1 calc R U
H12C H 0.3436 -0.3763 0.8733 0.049 Uiso 1 1 calc R U
C13 C 0.5107(3) -0.0845(3) 0.7265(3) 0.0270(11) Uani 1 1 d . .
H13 H 0.4807 -0.0841 0.6908 0.032 Uiso 1 1 calc R U
C14 C 0.5911(3) -0.1323(3) 0.7092(3) 0.0356(13) Uani 1 1 d . .
H14A H 0.6221 -0.1325 0.7432 0.053 Uiso 1 1 calc R U
H14B H 0.6274 -0.1083 0.6665 0.053 Uiso 1 1 calc R U
H14C H 0.5756 -0.1866 0.7068 0.053 Uiso 1 1 calc R U
C15 C 0.5352(4) 0.0008(3) 0.7288(3) 0.0350(13) Uani 1 1 d . .
H15A H 0.4842 0.0288 0.7481 0.052 Uiso 1 1 calc R U
H15B H 0.5613 0.0272 0.6840 0.052 Uiso 1 1 calc R U
H15C H 0.5759 0.0009 0.7558 0.052 Uiso 1 1 calc R U
C16 C 0.2560(3) -0.1747(3) 0.6061(2) 0.0222(10) Uani 1 1 d . .
C17 C 0.1786(3) -0.2168(3) 0.6280(3) 0.0242(10) Uani 1 1 d . .
C18 C 0.1279(4) -0.2142(3) 0.5841(3) 0.0362(13) Uani 1 1 d . .
H18 H 0.0748 -0.2421 0.5973 0.043 Uiso 1 1 calc R U
C19 C 0.1534(4) -0.1719(4) 0.5220(3) 0.0391(14) Uani 1 1 d . .
H19 H 0.1176 -0.1707 0.4929 0.047 Uiso 1 1 calc R U
C20 C 0.2289(4) -0.1320(4) 0.5020(3) 0.0355(13) Uani 1 1 d . .
H20 H 0.2454 -0.1035 0.4586 0.043 Uiso 1 1 calc R U
C21 C 0.2835(3) -0.1315(3) 0.5432(3) 0.0271(11) Uani 1 1 d . .
C22 C 0.1535(3) -0.2684(3) 0.6946(3) 0.0259(11) Uani 1 1 d . .
H22 H 0.1824 -0.2462 0.7245 0.031 Uiso 1 1 calc R U
C23 C 0.0576(3) -0.2705(4) 0.7260(3) 0.0395(14) Uani 1 1 d . .
H23A H 0.0376 -0.2163 0.7276 0.059 Uiso 1 1 calc R U
H23B H 0.0456 -0.2997 0.7708 0.059 Uiso 1 1 calc R U
H23C H 0.0281 -0.2967 0.6997 0.059 Uiso 1 1 calc R U
C24 C 0.1846(4) -0.3520(3) 0.6886(3) 0.0370(14) Uani 1 1 d . .
H24A H 0.1584 -0.3746 0.6584 0.055 Uiso 1 1 calc R U
H24B H 0.1688 -0.3847 0.7321 0.055 Uiso 1 1 calc R U
H24C H 0.2467 -0.3506 0.6716 0.055 Uiso 1 1 calc R U
C25 C 0.3694(4) -0.0909(3) 0.5167(3) 0.0302(12) Uani 1 1 d . .
H25 H 0.3935 -0.0853 0.5546 0.036 Uiso 1 1 calc R U
C26 C 0.3649(5) -0.0094(4) 0.4789(3) 0.0513(18) Uani 1 1 d . .
H26A H 0.3527 -0.0142 0.4368 0.077 Uiso 1 1 calc R U
H26B H 0.4196 0.0189 0.4707 0.077 Uiso 1 1 calc R U
H26C H 0.3197 0.0200 0.5047 0.077 Uiso 1 1 calc R U
C27 C 0.4288(4) -0.1414(4) 0.4724(3) 0.0407(15) Uani 1 1 d . .
H27A H 0.4351 -0.1927 0.4980 0.061 Uiso 1 1 calc R U
H27B H 0.4846 -0.1146 0.4550 0.061 Uiso 1 1 calc R U
H27C H 0.4049 -0.1495 0.4359 0.061 Uiso 1 1 calc R U
C28 C -0.0525(3) 0.0719(3) 0.7785(2) 0.0183(9) Uani 1 1 d . .
C29 C -0.0990(3) 0.1733(3) 0.7180(2) 0.0205(10) Uani 1 1 d . .
H29 H -0.1084 0.2076 0.6812 0.025 Uiso 1 1 calc R U
C30 C -0.1303(3) 0.1811(3) 0.7818(2) 0.0210(10) Uani 1 1 d . .
H30 H -0.1649 0.2224 0.7985 0.025 Uiso 1 1 calc R U
C31 C -0.0074(3) 0.0784(3) 0.6565(2) 0.0212(10) Uani 1 1 d . .
C32 C -0.0356(3) 0.0071(3) 0.6431(3) 0.0259(11) Uani 1 1 d . .
C33 C 0.0113(4) -0.0207(4) 0.5868(3) 0.0370(14) Uani 1 1 d . .
H33 H -0.0049 -0.0699 0.5773 0.044 Uiso 1 1 calc R U
C34 C 0.0797(4) 0.0203(4) 0.5449(3) 0.0390(14) Uani 1 1 d . .
H34 H 0.1115 -0.0009 0.5074 0.047 Uiso 1 1 calc R U
C35 C 0.1026(4) 0.0922(3) 0.5570(3) 0.0338(13) Uani 1 1 d . .
H35 H 0.1490 0.1213 0.5265 0.041 Uiso 1 1 calc R U
C36 C 0.0597(3) 0.1235(3) 0.6125(3) 0.0271(11) Uani 1 1 d . .
C37 C -0.1182(3) -0.0327(3) 0.6840(3) 0.0248(11) Uani 1 1 d . .
H37 H -0.1234 -0.0268 0.7310 0.030 Uiso 1 1 calc R U
C38 C -0.1237(4) -0.1198(3) 0.6803(3) 0.0403(15) Uani 1 1 d . .
H38A H -0.1240 -0.1269 0.6354 0.060 Uiso 1 1 calc R U
H38B H -0.1763 -0.1428 0.7111 0.060 Uiso 1 1 calc R U
H38C H -0.0746 -0.1461 0.6919 0.060 Uiso 1 1 calc R U
C39 C -0.1923(4) 0.0094(4) 0.6632(3) 0.0397(14) Uani 1 1 d . .
H39A H -0.1884 0.0658 0.6658 0.060 Uiso 1 1 calc R U
H39B H -0.2461 -0.0130 0.6926 0.060 Uiso 1 1 calc R U
H39C H -0.1902 0.0024 0.6179 0.060 Uiso 1 1 calc R U
C40 C 0.0849(3) 0.2055(3) 0.6198(3) 0.0310(12) Uani 1 1 d . .
H40 H 0.0610 0.2134 0.6666 0.037 Uiso 1 1 calc R U
C41 C 0.1791(4) 0.2198(4) 0.6025(3) 0.0396(14) Uani 1 1 d . .
H41A H 0.2055 0.1762 0.6248 0.059 Uiso 1 1 calc R U
H41B H 0.1915 0.2694 0.6165 0.059 Uiso 1 1 calc R U
H41C H 0.2020 0.2234 0.5547 0.059 Uiso 1 1 calc R U
C42 C 0.0459(4) 0.2660(3) 0.5757(3) 0.0393(14) Uani 1 1 d . .
H42A H 0.0612 0.3195 0.5806 0.059 Uiso 1 1 calc R U
H42B H -0.0162 0.2589 0.5887 0.059 Uiso 1 1 calc R U
H42C H 0.0677 0.2581 0.5297 0.059 Uiso 1 1 calc R U
C43 C -0.1345(3) 0.1001(3) 0.8883(2) 0.0175(9) Uani 1 1 d . .
C44 C -0.0843(3) 0.1160(3) 0.9293(2) 0.0210(10) Uani 1 1 d . .
C45 C -0.1197(3) 0.0995(3) 0.9972(3) 0.0270(11) Uani 1 1 d . .
H45 H -0.0861 0.1074 1.0264 0.032 Uiso 1 1 calc R U
C46 C -0.2025(4) 0.0719(3) 1.0223(3) 0.0288(11) Uani 1 1 d . .
H46 H -0.2259 0.0613 1.0686 0.035 Uiso 1 1 calc R U
C47 C -0.2513(3) 0.0596(3) 0.9806(2) 0.0262(11) Uani 1 1 d . .
H47 H -0.3090 0.0423 0.9987 0.031 Uiso 1 1 calc R U
C48 C -0.2187(3) 0.0719(3) 0.9124(2) 0.0200(9) Uani 1 1 d . .
C49 C 0.0019(3) 0.1573(3) 0.9032(3) 0.0246(11) Uani 1 1 d . .
H49 H 0.0205 0.1569 0.8546 0.030 Uiso 1 1 calc R U
C50 C 0.0687(4) 0.1161(4) 0.9343(3) 0.0364(13) Uani 1 1 d . .
H50A H 0.1242 0.1427 0.9141 0.055 Uiso 1 1 calc R U
H50B H 0.0719 0.0608 0.9271 0.055 Uiso 1 1 calc R U
H50C H 0.0530 0.1185 0.9817 0.055 Uiso 1 1 calc R U
C51 C -0.0078(4) 0.2426(3) 0.9152(3) 0.0357(13) Uani 1 1 d . .
H51A H -0.0209 0.2443 0.9627 0.054 Uiso 1 1 calc R U
H51B H -0.0541 0.2661 0.8977 0.054 Uiso 1 1 calc R U
H51C H 0.0454 0.2723 0.8932 0.054 Uiso 1 1 calc R U
C52 C -0.2750(3) 0.0600(3) 0.8680(2) 0.0248(11) Uani 1 1 d . .
H52 H -0.2376 0.0559 0.8233 0.030 Uiso 1 1 calc R U
C53 C -0.3295(3) -0.0153(3) 0.8919(3) 0.0355(13) Uani 1 1 d . .
H53A H -0.3755 -0.0080 0.9304 0.053 Uiso 1 1 calc R U
H53B H -0.2943 -0.0590 0.9039 0.053 Uiso 1 1 calc R U
H53C H -0.3539 -0.0275 0.8567 0.053 Uiso 1 1 calc R U
C54 C -0.3326(3) 0.1302(3) 0.8614(3) 0.0353(13) Uani 1 1 d . .
H54A H -0.3687 0.1209 0.8326 0.053 Uiso 1 1 calc R U
H54B H -0.2976 0.1783 0.8424 0.053 Uiso 1 1 calc R U
H54C H -0.3685 0.1366 0.9050 0.053 Uiso 1 1 calc R U
C55 C 0.7522(3) 0.5460(3) 0.8084(2) 0.0181(9) Uani 1 1 d . .
C56 C 0.8379(3) 0.6499(3) 0.7547(2) 0.0209(10) Uani 1 1 d . .
H56 H 0.8734 0.6851 0.7199 0.025 Uiso 1 1 calc R U
C57 C 0.8163(3) 0.6573(3) 0.8180(3) 0.0220(10) Uani 1 1 d . .
H57 H 0.8333 0.6991 0.8371 0.026 Uiso 1 1 calc R U
C58 C 0.8159(3) 0.5511(3) 0.6866(2) 0.0204(10) Uani 1 1 d . .
C59 C 0.8774(3) 0.4935(3) 0.6748(3) 0.0249(11) Uani 1 1 d . .
C60 C 0.8975(4) 0.4698(3) 0.6139(3) 0.0326(12) Uani 1 1 d . .
H60 H 0.9391 0.4309 0.6046 0.039 Uiso 1 1 calc R U
C61 C 0.8579(4) 0.5019(3) 0.5656(3) 0.0388(14) Uani 1 1 d . .
H61 H 0.8710 0.4835 0.5242 0.047 Uiso 1 1 calc R U
C62 C 0.8000(4) 0.5601(3) 0.5778(3) 0.0365(13) Uani 1 1 d . .
H62 H 0.7741 0.5823 0.5442 0.044 Uiso 1 1 calc R U
C63 C 0.7781(3) 0.5875(3) 0.6384(2) 0.0247(11) Uani 1 1 d . .
C64 C 0.9248(3) 0.4618(3) 0.7254(3) 0.0281(11) Uani 1 1 d . .
H64 H 0.8864 0.4648 0.7700 0.034 Uiso 1 1 calc R U
C65 C 0.9498(4) 0.3761(3) 0.7231(3) 0.0334(13) Uani 1 1 d . .
H65A H 0.8994 0.3438 0.7258 0.050 Uiso 1 1 calc R U
H65B H 0.9738 0.3570 0.7603 0.050 Uiso 1 1 calc R U
H65C H 0.9923 0.3723 0.6817 0.050 Uiso 1 1 calc R U
C66 C 1.0031(4) 0.5127(4) 0.7175(4) 0.0516(19) Uani 1 1 d . .
H66A H 1.0394 0.5149 0.6726 0.077 Uiso 1 1 calc R U
H66B H 1.0346 0.4900 0.7491 0.077 Uiso 1 1 calc R U
H66C H 0.9859 0.5661 0.7255 0.077 Uiso 1 1 calc R U
C67 C 0.7203(3) 0.6562(3) 0.6481(2) 0.0243(10) Uani 1 1 d . .
H67 H 0.7005 0.6591 0.6963 0.029 Uiso 1 1 calc R U
C68 C 0.7697(4) 0.7324(3) 0.6136(3) 0.0309(12) Uani 1 1 d . .
H68A H 0.7900 0.7301 0.5664 0.046 Uiso 1 1 calc R U
H68B H 0.8185 0.7385 0.6318 0.046 Uiso 1 1 calc R U
H68C H 0.7324 0.7775 0.6205 0.046 Uiso 1 1 calc R U
C69 C 0.6432(4) 0.6492(4) 0.6216(3) 0.0361(13) Uani 1 1 d . .
H69A H 0.6068 0.6945 0.6300 0.054 Uiso 1 1 calc R U
H69B H 0.6111 0.6003 0.6434 0.054 Uiso 1 1 calc R U
H69C H 0.6617 0.6481 0.5740 0.054 Uiso 1 1 calc R U
C70 C 0.7366(3) 0.5757(3) 0.9223(2) 0.0182(9) Uani 1 1 d . .
C71 C 0.7942(3) 0.5402(3) 0.9559(2) 0.0182(9) Uani 1 1 d . .
C72 C 0.7644(3) 0.5219(3) 1.0239(2) 0.0226(10) Uani 1 1 d . .
H72 H 0.8012 0.4972 1.0487 0.027 Uiso 1 1 calc R U
C73 C 0.6831(3) 0.5389(3) 1.0559(3) 0.0246(10) Uani 1 1 d . .
H73 H 0.6636 0.5242 1.1023 0.030 Uiso 1 1 calc R U
C74 C 0.6295(3) 0.5769(3) 1.0215(2) 0.0236(10) Uani 1 1 d . .
H74 H 0.5741 0.5899 1.0446 0.028 Uiso 1 1 calc R U
C75 C 0.6551(3) 0.5965(3) 0.9535(2) 0.0210(10) Uani 1 1 d . .
C76 C 0.8867(3) 0.5280(3) 0.9210(2) 0.0212(10) Uani 1 1 d . .
H76 H 0.8898 0.5239 0.8740 0.025 Uiso 1 1 calc R U
C77 C 0.9237(3) 0.4542(3) 0.9502(3) 0.0273(11) Uani 1 1 d . .
H77A H 0.9288 0.4601 0.9942 0.041 Uiso 1 1 calc R U
H77B H 0.9801 0.4460 0.9219 0.041 Uiso 1 1 calc R U
H77C H 0.8863 0.4086 0.9533 0.041 Uiso 1 1 calc R U
C78 C 0.9418(3) 0.5998(3) 0.9221(3) 0.0280(11) Uani 1 1 d . .
H78A H 0.9409 0.6042 0.9678 0.042 Uiso 1 1 calc R U
H78B H 0.9191 0.6478 0.9022 0.042 Uiso 1 1 calc R U
H78C H 1.0004 0.5931 0.8971 0.042 Uiso 1 1 calc R U
C79 C 0.5996(3) 0.6447(3) 0.9165(3) 0.0268(11) Uani 1 1 d . .
H79 H 0.6143 0.6317 0.8706 0.032 Uiso 1 1 calc R U
C80 C 0.6204(4) 0.7323(3) 0.9122(3) 0.0442(16) Uani 1 1 d . .
H80A H 0.6089 0.7462 0.9567 0.066 Uiso 1 1 calc R U
H80B H 0.5851 0.7638 0.8874 0.066 Uiso 1 1 calc R U
H80C H 0.6807 0.7430 0.8897 0.066 Uiso 1 1 calc R U
C81 C 0.5053(4) 0.6278(4) 0.9456(3) 0.0420(15) Uani 1 1 d . .
H81A H 0.4933 0.5712 0.9492 0.063 Uiso 1 1 calc R U
H81B H 0.4733 0.6575 0.9170 0.063 Uiso 1 1 calc R U
H81C H 0.4882 0.6439 0.9894 0.063 Uiso 1 1 calc R U
C82 C 0.4462(3) 0.3186(3) 0.7353(2) 0.0170(9) Uani 1 1 d . .
C83 C 0.3780(3) 0.2042(3) 0.7388(2) 0.0212(10) Uani 1 1 d . .
H83 H 0.3382 0.1610 0.7537 0.025 Uiso 1 1 calc R U
C84 C 0.4385(3) 0.2158(3) 0.6823(2) 0.0207(10) Uani 1 1 d . .
H84 H 0.4509 0.1818 0.6498 0.025 Uiso 1 1 calc R U
C85 C 0.3278(3) 0.2726(3) 0.8357(2) 0.0159(9) Uani 1 1 d . .
C86 C 0.3387(3) 0.2203(3) 0.8895(2) 0.0203(10) Uani 1 1 d . .
C87 C 0.2807(3) 0.2233(3) 0.9503(2) 0.0236(10) Uani 1 1 d . .
H87 H 0.2863 0.1884 0.9880 0.028 Uiso 1 1 calc R U
C88 C 0.2157(3) 0.2762(3) 0.9560(3) 0.0250(11) Uani 1 1 d . .
H88 H 0.1779 0.2789 0.9979 0.030 Uiso 1 1 calc R U
C89 C 0.2054(3) 0.3249(3) 0.9015(3) 0.0236(10) Uani 1 1 d . .
H89 H 0.1599 0.3608 0.9063 0.028 Uiso 1 1 calc R U
C90 C 0.2594(3) 0.3234(3) 0.8399(2) 0.0192(9) Uani 1 1 d . .
C91 C 0.4035(3) 0.1562(3) 0.8841(3) 0.0277(11) Uani 1 1 d . .
H91 H 0.4492 0.1707 0.8424 0.033 Uiso 1 1 calc R U
C92 C 0.4447(4) 0.1447(3) 0.9421(3) 0.0343(13) Uani 1 1 d . .
H92A H 0.4719 0.1945 0.9445 0.051 Uiso 1 1 calc R U
H92B H 0.4876 0.1039 0.9356 0.051 Uiso 1 1 calc R U
H92C H 0.4009 0.1284 0.9831 0.051 Uiso 1 1 calc R U
C93 C 0.3611(4) 0.0789(3) 0.8813(3) 0.0373(14) Uani 1 1 d . .
H93A H 0.3133 0.0662 0.9204 0.056 Uiso 1 1 calc R U
H93B H 0.4025 0.0366 0.8802 0.056 Uiso 1 1 calc R U
H93C H 0.3402 0.0839 0.8416 0.056 Uiso 1 1 calc R U
C94 C 0.2412(3) 0.3704(3) 0.7787(3) 0.0259(11) Uani 1 1 d . .
H94 H 0.2967 0.3825 0.7451 0.031 Uiso 1 1 calc R U
C95 C 0.1991(4) 0.4473(3) 0.7912(3) 0.0380(14) Uani 1 1 d . .
H95A H 0.1408 0.4369 0.8184 0.057 Uiso 1 1 calc R U
H95B H 0.1981 0.4792 0.7491 0.057 Uiso 1 1 calc R U
H95C H 0.2312 0.4761 0.8141 0.057 Uiso 1 1 calc R U
C96 C 0.1866(4) 0.3205(3) 0.7506(3) 0.0342(13) Uani 1 1 d . .
H96A H 0.1312 0.3086 0.7824 0.051 Uiso 1 1 calc R U
H96B H 0.2152 0.2710 0.7418 0.051 Uiso 1 1 calc R U
H96C H 0.1782 0.3496 0.7095 0.051 Uiso 1 1 calc R U
C97 C 0.5418(3) 0.3196(3) 0.6199(2) 0.0177(9) Uani 1 1 d . .
C98 C 0.6280(3) 0.3149(3) 0.6185(2) 0.0200(9) Uani 1 1 d . .
C99 C 0.6859(3) 0.3402(3) 0.5587(2) 0.0253(11) Uani 1 1 d . .
H99 H 0.7451 0.3390 0.5561 0.030 Uiso 1 1 calc R U
C100 C 0.6595(3) 0.3668(3) 0.5032(3) 0.0281(11) Uani 1 1 d . .
H100 H 0.7005 0.3831 0.4626 0.034 Uiso 1 1 calc R U
C101 C 0.5745(3) 0.3701(3) 0.5057(2) 0.0260(11) Uani 1 1 d . .
H101 H 0.5571 0.3892 0.4669 0.031 Uiso 1 1 calc R U
C102 C 0.5134(3) 0.3459(3) 0.5643(2) 0.0217(10) Uani 1 1 d . .
C103 C 0.6585(3) 0.2794(3) 0.6777(2) 0.0196(9) Uani 1 1 d . .
H103 H 0.6097 0.2778 0.7176 0.024 Uiso 1 1 calc R U
C104 C 0.7303(3) 0.3289(3) 0.6872(3) 0.0303(12) Uani 1 1 d . .
H10A H 0.7813 0.3262 0.6511 0.045 Uiso 1 1 calc R U
H10B H 0.7428 0.3085 0.7292 0.045 Uiso 1 1 calc R U
H10C H 0.7130 0.3840 0.6873 0.045 Uiso 1 1 calc R U
C105 C 0.6862(4) 0.1953(3) 0.6717(3) 0.0318(12) Uani 1 1 d . .
H10D H 0.6376 0.1631 0.6701 0.048 Uiso 1 1 calc R U
H10E H 0.7072 0.1736 0.7098 0.048 Uiso 1 1 calc R U
H10F H 0.7316 0.1950 0.6312 0.048 Uiso 1 1 calc R U
C106 C 0.4215(3) 0.3459(3) 0.5639(3) 0.0247(10) Uani 1 1 d . .
H106 H 0.3870 0.3405 0.6107 0.030 Uiso 1 1 calc R U
C107 C 0.3971(4) 0.4234(3) 0.5277(3) 0.0321(12) Uani 1 1 d . .
H10G H 0.4193 0.4682 0.5428 0.048 Uiso 1 1 calc R U
H10H H 0.3350 0.4258 0.5368 0.048 Uiso 1 1 calc R U
H10I H 0.4215 0.4256 0.4802 0.048 Uiso 1 1 calc R U
C108 C 0.3978(4) 0.2766(3) 0.5346(3) 0.0306(12) Uani 1 1 d . .
H10J H 0.4325 0.2792 0.4892 0.046 Uiso 1 1 calc R U
H10K H 0.3375 0.2788 0.5349 0.046 Uiso 1 1 calc R U
H10L H 0.4083 0.2271 0.5607 0.046 Uiso 1 1 calc R U
N1 N 0.3681(2) -0.1857(2) 0.73037(19) 0.0167(8) Uani 1 1 d . .
N2 N 0.3132(2) -0.1830(2) 0.64877(19) 0.0177(8) Uani 1 1 d . .
N3 N -0.0508(2) 0.1062(2) 0.71592(18) 0.0167(8) Uani 1 1 d . .
N4 N -0.1023(2) 0.1177(2) 0.81820(19) 0.0175(8) Uani 1 1 d . .
N5 N 0.7986(2) 0.5805(2) 0.74900(19) 0.0174(8) Uani 1 1 d . .
N6 N 0.7642(2) 0.5927(2) 0.85100(19) 0.0163(8) Uani 1 1 d . .
N7 N 0.3841(2) 0.2673(2) 0.77154(18) 0.0162(8) Uani 1 1 d . .
N8 N 0.4797(2) 0.2864(2) 0.68016(18) 0.0148(7) Uani 1 1 d . .
Pd1 Pd 0.24173(2) -0.05612(2) 0.72915(2) 0.01681(7) Uani 1 1 d . .
Pd2 Pd 0.01691(2) -0.01860(2) 0.80234(2) 0.01715(7) Uani 1 1 d . .
Pd3 Pd 0.67043(2) 0.45442(2) 0.82766(2) 0.01541(7) Uani 1 1 d . .
Pd4 Pd 0.48882(2) 0.41587(2) 0.75830(2) 0.01516(7) Uani 1 1 d . .
I1 I 0.35546(2) 0.03343(2) 0.64507(2) 0.02875(8) Uani 1 1 d . .
I2 I 0.12127(2) -0.13182(2) 0.82186(2) 0.02302(7) Uani 1 1 d . .
I3 I 0.15331(2) 0.06940(2) 0.75806(2) 0.02345(7) Uani 1 1 d . .
I4 I -0.11145(2) -0.11417(2) 0.86006(2) 0.02793(8) Uani 1 1 d . .
I5 I 0.76505(2) 0.35828(2) 0.88096(2) 0.02390(7) Uani 1 1 d . .
I6 I 0.55743(2) 0.33790(2) 0.84550(2) 0.01736(6) Uani 1 1 d . .
I7 I 0.55572(2) 0.54016(2) 0.78748(2) 0.02058(7) Uani 1 1 d . .
I8 I 0.42429(2) 0.50721(2) 0.67632(2) 0.02407(7) Uani 1 1 d . .

loop_
_atom_site_aniso_label
_atom_site_aniso_U_11
_atom_site_aniso_U_22
_atom_site_aniso_U_33
_atom_site_aniso_U_23
_atom_site_aniso_U_13
_atom_site_aniso_U_12
C1 0.010(2) 0.015(2) 0.017(2) -0.0039(16) -0.0023(17) -0.0006(16)
C2 0.021(2) 0.020(2) 0.026(3) -0.0084(19) -0.007(2) 0.0048(18)
C3 0.018(2) 0.022(2) 0.023(2) -0.0087(19) -0.0036(19) 0.0039(18)
C4 0.020(2) 0.020(2) 0.023(2) -0.0042(18) -0.010(2) 0.0050(18)
C5 0.017(2) 0.019(2) 0.028(3) -0.0067(19) -0.003(2) -0.0006(17)
C6 0.025(3) 0.023(3) 0.036(3) -0.009(2) -0.013(2) 0.005(2)
C7 0.027(3) 0.028(3) 0.028(3) -0.009(2) -0.012(2) 0.009(2)
C8 0.024(3) 0.022(2) 0.024(3) -0.0021(19) -0.008(2) 0.0064(19)
C9 0.019(2) 0.020(2) 0.028(3) -0.0037(19) -0.008(2) 0.0039(18)
C10 0.018(2) 0.024(2) 0.022(2) 0.0022(19) -0.0056(19) -0.0014(18)
C11 0.024(3) 0.035(3) 0.023(3) 0.006(2) -0.008(2) -0.002(2)
C12 0.040(3) 0.024(3) 0.036(3) -0.002(2) -0.013(3) -0.002(2)
C13 0.019(2) 0.029(3) 0.032(3) -0.006(2) -0.003(2) -0.007(2)
C14 0.022(3) 0.037(3) 0.043(3) -0.005(3) 0.000(2) 0.000(2)
C15 0.037(3) 0.031(3) 0.041(3) -0.005(2) -0.017(3) -0.008(2)
C16 0.024(3) 0.018(2) 0.028(3) -0.0092(19) -0.010(2) 0.0051(18)
C17 0.024(3) 0.019(2) 0.033(3) -0.013(2) -0.008(2) 0.0031(19)
C18 0.030(3) 0.036(3) 0.049(4) -0.019(3) -0.015(3) 0.003(2)
C19 0.041(4) 0.053(4) 0.034(3) -0.016(3) -0.026(3) 0.016(3)
C20 0.047(4) 0.043(3) 0.022(3) -0.012(2) -0.013(3) 0.020(3)
C21 0.035(3) 0.022(3) 0.025(3) -0.008(2) -0.007(2) 0.009(2)
C22 0.021(3) 0.024(3) 0.032(3) -0.005(2) -0.006(2) -0.0019(19)
C23 0.023(3) 0.039(3) 0.055(4) -0.012(3) -0.005(3) -0.005(2)
C24 0.029(3) 0.024(3) 0.054(4) -0.005(2) -0.005(3) 0.002(2)
C25 0.040(3) 0.026(3) 0.021(3) -0.004(2) 0.000(2) 0.002(2)
C26 0.082(5) 0.032(3) 0.035(4) 0.002(3) -0.010(4) -0.004(3)
C27 0.041(4) 0.039(3) 0.035(3) -0.013(3) 0.007(3) -0.001(3)
C28 0.016(2) 0.015(2) 0.023(2) -0.0036(17) -0.0050(19) -0.0019(17)
C29 0.024(2) 0.015(2) 0.022(2) -0.0014(18) -0.006(2) 0.0045(18)
C30 0.021(2) 0.020(2) 0.020(2) -0.0056(18) -0.0017(19) 0.0058(18)
C31 0.021(2) 0.026(3) 0.017(2) -0.0032(18) -0.0056(19) 0.0058(19)
C32 0.031(3) 0.024(3) 0.027(3) -0.009(2) -0.014(2) 0.008(2)
C33 0.048(4) 0.036(3) 0.033(3) -0.019(2) -0.013(3) 0.011(3)
C34 0.043(4) 0.049(4) 0.027(3) -0.018(3) -0.005(3) 0.014(3)
C35 0.032(3) 0.038(3) 0.027(3) -0.014(2) 0.005(2) 0.007(2)
C36 0.027(3) 0.033(3) 0.020(3) -0.008(2) -0.002(2) 0.001(2)
C37 0.032(3) 0.018(2) 0.029(3) -0.009(2) -0.014(2) 0.000(2)
C38 0.050(4) 0.021(3) 0.055(4) -0.009(3) -0.022(3) -0.004(2)
C39 0.030(3) 0.038(3) 0.052(4) -0.004(3) -0.013(3) 0.000(2)
C40 0.028(3) 0.037(3) 0.024(3) -0.011(2) 0.004(2) -0.002(2)
C41 0.039(3) 0.050(4) 0.024(3) -0.004(3) 0.001(3) -0.014(3)
C42 0.042(4) 0.035(3) 0.031(3) -0.002(2) 0.006(3) 0.005(3)
C43 0.020(2) 0.015(2) 0.017(2) -0.0032(17) -0.0031(18) 0.0028(17)
C44 0.022(2) 0.021(2) 0.021(2) -0.0077(18) -0.005(2) 0.0010(18)
C45 0.033(3) 0.025(3) 0.024(3) -0.007(2) -0.009(2) 0.006(2)
C46 0.037(3) 0.029(3) 0.018(2) -0.005(2) -0.002(2) -0.001(2)
C47 0.023(3) 0.028(3) 0.022(3) 0.000(2) 0.003(2) -0.006(2)
C48 0.022(2) 0.016(2) 0.021(2) -0.0019(17) -0.0039(19) 0.0016(18)
C49 0.018(2) 0.033(3) 0.026(3) -0.010(2) -0.007(2) 0.003(2)
C50 0.028(3) 0.043(3) 0.043(3) -0.015(3) -0.014(3) 0.012(2)
C51 0.026(3) 0.032(3) 0.052(4) -0.021(3) -0.005(3) -0.004(2)
C52 0.017(2) 0.033(3) 0.020(2) 0.002(2) -0.0009(19) -0.005(2)
C53 0.025(3) 0.042(3) 0.039(3) -0.001(3) -0.009(2) -0.014(2)
C54 0.021(3) 0.038(3) 0.045(4) 0.000(3) -0.008(2) 0.006(2)
C55 0.015(2) 0.016(2) 0.025(2) -0.0047(18) -0.0074(19) 0.0052(17)
C56 0.024(2) 0.017(2) 0.024(2) -0.0009(18) -0.010(2) -0.0055(18)
C57 0.025(3) 0.012(2) 0.032(3) -0.0030(18) -0.013(2) -0.0010(18)
C58 0.021(2) 0.019(2) 0.019(2) -0.0073(18) 0.0011(19) -0.0048(18)
C59 0.024(3) 0.014(2) 0.034(3) -0.0078(19) 0.000(2) -0.0043(18)
C60 0.038(3) 0.027(3) 0.027(3) -0.009(2) 0.003(2) 0.002(2)
C61 0.062(4) 0.034(3) 0.018(3) -0.013(2) -0.001(3) 0.001(3)
C62 0.055(4) 0.035(3) 0.022(3) -0.008(2) -0.012(3) 0.002(3)
C63 0.032(3) 0.022(2) 0.021(2) -0.0021(19) -0.007(2) -0.005(2)
C64 0.022(3) 0.022(3) 0.042(3) -0.007(2) -0.009(2) -0.0007(19)
C65 0.037(3) 0.023(3) 0.040(3) -0.008(2) -0.007(3) 0.008(2)
C66 0.032(3) 0.026(3) 0.102(6) -0.005(3) -0.030(4) 0.001(2)
C67 0.025(3) 0.031(3) 0.019(2) -0.003(2) -0.008(2) -0.002(2)
C68 0.035(3) 0.027(3) 0.032(3) -0.003(2) -0.011(2) 0.002(2)
C69 0.033(3) 0.056(4) 0.022(3) -0.003(2) -0.012(2) -0.003(3)
C70 0.019(2) 0.015(2) 0.023(2) -0.0026(17) -0.0071(19) 0.0007(17)
C71 0.018(2) 0.015(2) 0.024(2) -0.0057(17) -0.0069(19) 0.0034(17)
C72 0.028(3) 0.021(2) 0.020(2) -0.0013(18) -0.008(2) -0.0004(19)
C73 0.029(3) 0.024(3) 0.023(3) -0.0094(19) -0.005(2) 0.000(2)
C74 0.023(2) 0.029(3) 0.021(2) -0.012(2) -0.005(2) -0.001(2)
C75 0.020(2) 0.022(2) 0.024(2) -0.0092(19) -0.007(2) 0.0004(18)
C76 0.018(2) 0.026(3) 0.023(2) -0.0081(19) -0.0084(19) 0.0056(18)
C77 0.022(3) 0.036(3) 0.029(3) -0.008(2) -0.014(2) 0.010(2)
C78 0.020(3) 0.032(3) 0.034(3) -0.001(2) -0.013(2) 0.000(2)
C79 0.025(3) 0.033(3) 0.028(3) -0.013(2) -0.012(2) 0.011(2)
C80 0.052(4) 0.033(3) 0.062(4) -0.020(3) -0.033(4) 0.022(3)
C81 0.024(3) 0.061(4) 0.050(4) -0.029(3) -0.015(3) 0.011(3)
C82 0.013(2) 0.017(2) 0.020(2) -0.0025(17) -0.0032(18) -0.0011(16)
C83 0.024(2) 0.013(2) 0.027(3) -0.0041(18) -0.008(2) -0.0023(18)
C84 0.027(3) 0.015(2) 0.022(2) -0.0070(18) -0.009(2) -0.0001(18)
C85 0.016(2) 0.016(2) 0.016(2) -0.0041(16) -0.0029(17) -0.0031(16)
C86 0.016(2) 0.022(2) 0.023(2) -0.0061(19) -0.0046(19) -0.0012(18)
C87 0.023(3) 0.028(3) 0.021(2) -0.0058(19) -0.006(2) -0.003(2)
C88 0.021(2) 0.029(3) 0.026(3) -0.013(2) -0.002(2) -0.001(2)
C89 0.022(2) 0.020(2) 0.031(3) -0.012(2) -0.006(2) 0.0008(19)
C90 0.016(2) 0.014(2) 0.027(3) -0.0034(18) -0.0061(19) -0.0027(17)
C91 0.030(3) 0.021(3) 0.027(3) 0.003(2) -0.002(2) 0.004(2)
C92 0.027(3) 0.037(3) 0.035(3) 0.007(2) -0.008(2) 0.005(2)
C93 0.053(4) 0.022(3) 0.033(3) -0.002(2) -0.006(3) 0.003(2)
C94 0.023(3) 0.019(2) 0.034(3) -0.003(2) -0.007(2) 0.0003(19)
C95 0.035(3) 0.031(3) 0.056(4) -0.015(3) -0.022(3) 0.013(2)
C96 0.040(3) 0.032(3) 0.036(3) -0.006(2) -0.020(3) -0.001(2)
C97 0.022(2) 0.011(2) 0.018(2) -0.0037(16) -0.0033(19) -0.0019(17)
C98 0.021(2) 0.017(2) 0.024(2) -0.0075(18) -0.005(2) -0.0019(17)
C99 0.020(2) 0.031(3) 0.023(3) -0.007(2) 0.000(2) 0.000(2)
C100 0.028(3) 0.030(3) 0.020(2) -0.001(2) 0.006(2) -0.008(2)
C101 0.037(3) 0.022(3) 0.018(2) 0.0000(19) -0.006(2) -0.003(2)
C102 0.031(3) 0.016(2) 0.020(2) -0.0038(18) -0.009(2) 0.0008(19)
C103 0.018(2) 0.023(2) 0.018(2) -0.0030(18) -0.0034(18) 0.0008(18)
C104 0.026(3) 0.039(3) 0.031(3) -0.013(2) -0.010(2) -0.001(2)
C105 0.047(3) 0.024(3) 0.028(3) -0.008(2) -0.014(3) 0.009(2)
C106 0.027(3) 0.027(3) 0.023(3) -0.004(2) -0.011(2) 0.001(2)
C107 0.043(3) 0.029(3) 0.031(3) -0.005(2) -0.021(3) 0.006(2)
C108 0.032(3) 0.029(3) 0.036(3) -0.003(2) -0.019(3) -0.004(2)
N1 0.0148(19) 0.0167(19) 0.0187(19) -0.0053(15) -0.0032(15) -0.0011(14)
N2 0.0182(19) 0.0175(19) 0.0175(19) -0.0066(15) -0.0027(16) 0.0031(15)
N3 0.0166(19) 0.0174(19) 0.0149(19) -0.0053(14) -0.0005(15) 0.0029(14)
N4 0.0145(19) 0.0166(19) 0.020(2) -0.0038(15) -0.0005(15) 0.0038(14)
N5 0.0191(19) 0.0156(19) 0.0186(19) -0.0052(15) -0.0051(16) -0.0011(15)
N6 0.0190(19) 0.0135(18) 0.0194(19) -0.0068(14) -0.0080(16) 0.0017(14)
N7 0.0187(19) 0.0138(18) 0.0173(19) -0.0040(14) -0.0061(16) -0.0004(14)
N8 0.0183(19) 0.0130(18) 0.0125(18) -0.0042(14) -0.0015(15) 0.0004(14)
Pd1 0.01651(17) 0.01594(17) 0.01843(17) -0.00592(13) -0.00352(14) 0.00269(13)
Pd2 0.01768(17) 0.01638(17) 0.01756(17) -0.00453(13) -0.00385(14) 0.00283(13)
Pd3 0.01550(16) 0.01532(16) 0.01640(17) -0.00431(12) -0.00477(13) -0.00012(12)
Pd4 0.01547(16) 0.01439(16) 0.01641(17) -0.00344(12) -0.00485(13) -0.00071(12)
I1 0.02604(17) 0.02203(17) 0.03490(19) -0.00905(13) 0.00097(14) -0.00334(13)
I2 0.02234(16) 0.02183(16) 0.02246(16) -0.00162(12) -0.00263(13) 0.00669(12)
I3 0.01868(15) 0.01873(15) 0.03268(18) -0.00895(12) -0.00341(13) 0.00304(11)
I4 0.02501(17) 0.02253(17) 0.03292(19) 0.00005(13) -0.00373(14) -0.00115(13)
I5 0.02410(16) 0.02188(16) 0.02969(17) -0.00569(12) -0.01320(14) 0.00361(12)
I6 0.01886(15) 0.01682(14) 0.01693(14) -0.00283(11) -0.00535(11) -0.00117(11)
I7 0.02241(16) 0.01600(14) 0.02687(16) -0.00525(12) -0.01153(13) 0.00035(11)
I8 0.02727(17) 0.02028(16) 0.02751(17) -0.00048(12) -0.01382(14) -0.00128(12)

loop_
_atom_type_symbol
_atom_type_description
_atom_type_scat_dispersion_real
_atom_type_scat_dispersion_imag
_atom_type_scat_source
C C 0.0033 0.0016 'International Tables Vol C Tables 4.2.6.8 and 6.1.1.4'
H H 0.0000 0.0000 'International Tables Vol C Tables 4.2.6.8 and 6.1.1.4'
N N 0.0061 0.0033 'International Tables Vol C Tables 4.2.6.8 and 6.1.1.4'
Pd Pd -0.9988 1.0072 'International Tables Vol C Tables 4.2.6.8 and 6.1.1.4'
I I -0.4742 1.8119 'International Tables Vol C Tables 4.2.6.8 and 6.1.1.4'

loop_
_geom_angle_atom_site_label_1
_geom_angle_atom_site_label_2
_geom_angle_atom_site_label_3
_geom_angle
N1 C1 N2 104.7(4)
N1 C1 Pd1 127.8(3)
N2 C1 Pd1 127.1(3)
C3 C2 N1 107.4(4)
C3 C2 H2 126.3
N1 C2 H2 126.3
C2 C3 N2 106.5(4)
C2 C3 H3 126.8
N2 C3 H3 126.8
C5 C4 C9 122.9(5)
C5 C4 N1 118.0(4)
C9 C4 N1 118.9(4)
C6 C5 C4 116.3(5)
C6 C5 C13 120.6(4)
C4 C5 C13 122.9(4)
C5 C6 C7 122.5(5)
C5 C6 H6 118.8
C7 C6 H6 118.8
C8 C7 C6 119.3(5)
C8 C7 H7 120.4
C6 C7 H7 120.4
C9 C8 C7 121.1(5)
C9 C8 H8 119.5
C7 C8 H8 119.5
C8 C9 C4 117.8(5)
C8 C9 C10 120.5(4)
C4 C9 C10 121.6(4)
C9 C10 C12 110.5(4)
C9 C10 C11 112.6(4)
C12 C10 C11 109.0(4)
C9 C10 H10 108.2
C12 C10 H10 108.2
C11 C10 H10 108.2
C10 C11 H11A 109.5
C10 C11 H11B 109.5
H11A C11 H11B 109.5
C10 C11 H11C 109.5
H11A C11 H11C 109.5
H11B C11 H11C 109.5
C10 C12 H12A 109.5
C10 C12 H12B 109.5
H12A C12 H12B 109.5
C10 C12 H12C 109.5
H12A C12 H12C 109.5
H12B C12 H12C 109.5
C5 C13 C14 109.9(4)
C5 C13 C15 112.9(4)
C14 C13 C15 109.4(4)
C5 C13 H13 108.2
C14 C13 H13 108.2
C15 C13 H13 108.2
C13 C14 H14A 109.5
C13 C14 H14B 109.5
H14A C14 H14B 109.5
C13 C14 H14C 109.5
H14A C14 H14C 109.5
H14B C14 H14C 109.5
C13 C15 H15A 109.5
C13 C15 H15B 109.5
H15A C15 H15B 109.5
C13 C15 H15C 109.5
H15A C15 H15C 109.5
H15B C15 H15C 109.5
C21 C16 C17 122.9(5)
C21 C16 N2 119.0(5)
C17 C16 N2 117.8(4)
C18 C17 C16 117.1(5)
C18 C17 C22 121.0(5)
C16 C17 C22 121.7(5)
C19 C18 C17 121.1(6)
C19 C18 H18 119.4
C17 C18 H18 119.4
C20 C19 C18 120.5(5)
C20 C19 H19 119.7
C18 C19 H19 119.7
C19 C20 C21 121.8(5)
C19 C20 H20 119.1
C21 C20 H20 119.1
C16 C21 C20 116.5(5)
C16 C21 C25 123.9(5)
C20 C21 C25 119.4(5)
C17 C22 C24 110.1(4)
C17 C22 C23 112.9(5)
C24 C22 C23 110.0(4)
C17 C22 H22 107.9
C24 C22 H22 107.9
C23 C22 H22 107.9
C22 C23 H23A 109.5
C22 C23 H23B 109.5
H23A C23 H23B 109.5
C22 C23 H23C 109.5
H23A C23 H23C 109.5
H23B C23 H23C 109.5
C22 C24 H24A 109.5
C22 C24 H24B 109.5
H24A C24 H24B 109.5
C22 C24 H24C 109.5
H24A C24 H24C 109.5
H24B C24 H24C 109.5
C21 C25 C26 112.6(5)
C21 C25 C27 109.7(5)
C26 C25 C27 109.7(5)
C21 C25 H25 108.3
C26 C25 H25 108.3
C27 C25 H25 108.3
C25 C26 H26A 109.5
C25 C26 H26B 109.5
H26A C26 H26B 109.5
C25 C26 H26C 109.5
H26A C26 H26C 109.5
H26B C26 H26C 109.5
C25 C27 H27A 109.5
C25 C27 H27B 109.5
H27A C27 H27B 109.5
C25 C27 H27C 109.5
H27A C27 H27C 109.5
H27B C27 H27C 109.5
N4 C28 N3 105.5(4)
N4 C28 Pd2 128.6(3)
N3 C28 Pd2 125.5(3)
C30 C29 N3 107.4(4)
C30 C29 H29 126.3
N3 C29 H29 126.3
C29 C30 N4 106.7(4)
C29 C30 H30 126.6
N4 C30 H30 126.6
C36 C31 C32 121.9(5)
C36 C31 N3 119.6(4)
C32 C31 N3 118.4(4)
C33 C32 C31 116.9(5)
C33 C32 C37 121.6(5)
C31 C32 C37 121.1(4)
C34 C33 C32 122.1(5)
C34 C33 H33 119.0
C32 C33 H33 119.0
C33 C34 C35 119.7(5)
C33 C34 H34 120.1
C35 C34 H34 120.1
C34 C35 C36 121.7(5)
C34 C35 H35 119.2
C36 C35 H35 119.2
C35 C36 C31 117.4(5)
C35 C36 C40 118.3(5)
C31 C36 C40 124.1(5)
C32 C37 C38 113.8(5)
C32 C37 C39 109.3(4)
C38 C37 C39 109.9(4)
C32 C37 H37 107.9
C38 C37 H37 107.9
C39 C37 H37 107.9
C37 C38 H38A 109.5
C37 C38 H38B 109.5
H38A C38 H38B 109.5
C37 C38 H38C 109.5
H38A C38 H38C 109.5
H38B C38 H38C 109.5
C37 C39 H39A 109.5
C37 C39 H39B 109.5
H39A C39 H39B 109.5
C37 C39 H39C 109.5
H39A C39 H39C 109.5
H39B C39 H39C 109.5
C41 C40 C36 113.5(5)
C41 C40 C42 109.1(5)
C36 C40 C42 108.8(5)
C41 C40 H40 108.4
C36 C40 H40 108.4
C42 C40 H40 108.4
C40 C41 H41A 109.5
C40 C41 H41B 109.5
H41A C41 H41B 109.5
C40 C41 H41C 109.5
H41A C41 H41C 109.5
H41B C41 H41C 109.5
C40 C42 H42A 109.5
C40 C42 H42B 109.5
H42A C42 H42B 109.5
C40 C42 H42C 109.5
H42A C42 H42C 109.5
H42B C42 H42C 109.5
C44 C43 C48 122.7(4)
C44 C43 N4 120.0(4)
C48 C43 N4 117.2(4)
C43 C44 C45 117.5(5)
C43 C44 C49 122.5(4)
C45 C44 C49 119.7(4)
C46 C45 C44 120.9(5)
C46 C45 H45 119.5
C44 C45 H45 119.5
C47 C46 C45 120.1(5)
C47 C46 H46 120.0
C45 C46 H46 120.0
C46 C47 C48 121.8(5)
C46 C47 H47 119.1
C48 C47 H47 119.1
C47 C48 C43 116.9(4)
C47 C48 C52 120.2(4)
C43 C48 C52 122.8(4)
C44 C49 C51 108.2(4)
C44 C49 C50 112.1(5)
C51 C49 C50 111.4(4)
C44 C49 H49 108.4
C51 C49 H49 108.4
C50 C49 H49 108.4
C49 C50 H50A 109.5
C49 C50 H50B 109.5
H50A C50 H50B 109.5
C49 C50 H50C 109.5
H50A C50 H50C 109.5
H50B C50 H50C 109.5
C49 C51 H51A 109.5
C49 C51 H51B 109.5
H51A C51 H51B 109.5
C49 C51 H51C 109.5
H51A C51 H51C 109.5
H51B C51 H51C 109.5
C48 C52 C53 112.4(4)
C48 C52 C54 111.1(4)
C53 C52 C54 109.2(4)
C48 C52 H52 108.0
C53 C52 H52 108.0
C54 C52 H52 108.0
C52 C53 H53A 109.5
C52 C53 H53B 109.5
H53A C53 H53B 109.5
C52 C53 H53C 109.5
H53A C53 H53C 109.5
H53B C53 H53C 109.5
C52 C54 H54A 109.5
C52 C54 H54B 109.5
H54A C54 H54B 109.5
C52 C54 H54C 109.5
H54A C54 H54C 109.5
H54B C54 H54C 109.5
N6 C55 N5 105.1(4)
N6 C55 Pd3 126.9(4)
N5 C55 Pd3 127.5(3)
C57 C56 N5 106.8(4)
C57 C56 H56 126.6
N5 C56 H56 126.6
C56 C57 N6 107.2(4)
C56 C57 H57 126.4
N6 C57 H57 126.4
C63 C58 C59 122.7(5)
C63 C58 N5 118.6(4)
C59 C58 N5 118.2(4)
C60 C59 C58 117.8(5)
C60 C59 C64 120.5(5)
C58 C59 C64 121.6(5)
C59 C60 C61 121.1(5)
C59 C60 H60 119.4
C61 C60 H60 119.4
C62 C61 C60 119.9(5)
C62 C61 H61 120.1
C60 C61 H61 120.1
C61 C62 C63 121.6(6)
C61 C62 H62 119.2
C63 C62 H62 119.2
C58 C63 C62 116.8(5)
C58 C63 C67 123.0(4)
C62 C63 C67 120.1(5)
C66 C64 C59 110.4(5)
C66 C64 C65 109.8(5)
C59 C64 C65 113.3(4)
C66 C64 H64 107.7
C59 C64 H64 107.7
C65 C64 H64 107.7
C64 C65 H65A 109.5
C64 C65 H65B 109.5
H65A C65 H65B 109.5
C64 C65 H65C 109.5
H65A C65 H65C 109.5
H65B C65 H65C 109.5
C64 C66 H66A 109.5
C64 C66 H66B 109.5
H66A C66 H66B 109.5
C64 C66 H66C 109.5
H66A C66 H66C 109.5
H66B C66 H66C 109.5
C63 C67 C69 112.5(4)
C63 C67 C68 109.3(4)
C69 C67 C68 109.0(4)
C63 C67 H67 108.7
C69 C67 H67 108.7
C68 C67 H67 108.7
C67 C68 H68A 109.5
C67 C68 H68B 109.5
H68A C68 H68B 109.5
C67 C68 H68C 109.5
H68A C68 H68C 109.5
H68B C68 H68C 109.5
C67 C69 H69A 109.5
C67 C69 H69B 109.5
H69A C69 H69B 109.5
C67 C69 H69C 109.5
H69A C69 H69C 109.5
H69B C69 H69C 109.5
C75 C70 C71 123.6(4)
C75 C70 N6 118.4(4)
C71 C70 N6 118.0(4)
C72 C71 C70 116.4(4)
C72 C71 C76 121.3(4)
C70 C71 C76 122.2(4)
C73 C72 C71 121.4(5)
C73 C72 H72 119.3
C71 C72 H72 119.3
C72 C73 C74 120.5(5)
C72 C73 H73 119.7
C74 C73 H73 119.7
C73 C74 C75 121.0(5)
C73 C74 H74 119.5
C75 C74 H74 119.5
C74 C75 C70 117.0(5)
C74 C75 C79 121.0(4)
C70 C75 C79 121.8(4)
C77 C76 C71 113.8(4)
C77 C76 C78 108.9(4)
C71 C76 C78 109.9(4)
C77 C76 H76 108.0
C71 C76 H76 108.0
C78 C76 H76 108.0
C76 C77 H77A 109.5
C76 C77 H77B 109.5
H77A C77 H77B 109.5
C76 C77 H77C 109.5
H77A C77 H77C 109.5
H77B C77 H77C 109.5
C76 C78 H78A 109.5
C76 C78 H78B 109.5
H78A C78 H78B 109.5
C76 C78 H78C 109.5
H78A C78 H78C 109.5
H78B C78 H78C 109.5
C75 C79 C81 113.8(5)
C75 C79 C80 109.2(4)
C81 C79 C80 110.5(5)
C75 C79 H79 107.7
C81 C79 H79 107.7
C80 C79 H79 107.7
C79 C80 H80A 109.5
C79 C80 H80B 109.5
H80A C80 H80B 109.5
C79 C80 H80C 109.5
H80A C80 H80C 109.5
H80B C80 H80C 109.5
C79 C81 H81A 109.5
C79 C81 H81B 109.5
H81A C81 H81B 109.5
C79 C81 H81C 109.5
H81A C81 H81C 109.5
H81B C81 H81C 109.5
N7 C82 N8 104.9(4)
N7 C82 Pd4 129.0(3)
N8 C82 Pd4 125.9(3)
C84 C83 N7 106.8(4)
C84 C83 H83 126.6
N7 C83 H83 126.6
C83 C84 N8 107.0(4)
C83 C84 H84 126.5
N8 C84 H84 126.5
C86 C85 C90 122.6(4)
C86 C85 N7 118.2(4)
C90 C85 N7 118.8(4)
C85 C86 C87 117.4(4)
C85 C86 C91 123.5(4)
C87 C86 C91 118.8(4)
C88 C87 C86 120.7(5)
C88 C87 H87 119.7
C86 C87 H87 119.7
C89 C88 C87 120.2(5)
C89 C88 H88 119.9
C87 C88 H88 119.9
C88 C89 C90 121.8(5)
C88 C89 H89 119.1
C90 C89 H89 119.1
C89 C90 C85 117.2(4)
C89 C90 C94 121.2(4)
C85 C90 C94 121.4(4)
C86 C91 C93 109.4(5)
C86 C91 C92 112.6(4)
C93 C91 C92 108.9(4)
C86 C91 H91 108.7
C93 C91 H91 108.7
C92 C91 H91 108.7
C91 C92 H92A 109.5
C91 C92 H92B 109.5
H92A C92 H92B 109.5
C91 C92 H92C 109.5
H92A C92 H92C 109.5
H92B C92 H92C 109.5
C91 C93 H93A 109.5
C91 C93 H93B 109.5
H93A C93 H93B 109.5
C91 C93 H93C 109.5
H93A C93 H93C 109.5
H93B C93 H93C 109.5
C95 C94 C90 113.0(5)
C95 C94 C96 110.2(4)
C90 C94 C96 109.7(4)
C95 C94 H94 107.9
C90 C94 H94 107.9
C96 C94 H94 107.9
C94 C95 H95A 109.5
C94 C95 H95B 109.5
H95A C95 H95B 109.5
C94 C95 H95C 109.5
H95A C95 H95C 109.5
H95B C95 H95C 109.5
C94 C96 H96A 109.5
C94 C96 H96B 109.5
H96A C96 H96B 109.5
C94 C96 H96C 109.5
H96A C96 H96C 109.5
H96B C96 H96C 109.5
C102 C97 C98 122.7(4)
C102 C97 N8 118.6(4)
C98 C97 N8 118.3(4)
C99 C98 C97 117.0(5)
C99 C98 C103 120.5(4)
C97 C98 C103 122.4(4)
C100 C99 C98 121.5(5)
C100 C99 H99 119.3
C98 C99 H99 119.3
C99 C100 C101 120.5(5)
C99 C100 H100 119.8
C101 C100 H100 119.8
C100 C101 C102 120.8(5)
C100 C101 H101 119.6
C102 C101 H101 119.6
C97 C102 C101 117.6(5)
C97 C102 C106 123.3(4)
C101 C102 C106 119.0(4)
C98 C103 C105 110.4(4)
C98 C103 C104 111.8(4)
C105 C103 C104 110.6(4)
C98 C103 H103 108.0
C105 C103 H103 108.0
C104 C103 H103 108.0
C103 C104 H10A 109.5
C103 C104 H10B 109.5
H10A C104 H10B 109.5
C103 C104 H10C 109.5
H10A C104 H10C 109.5
H10B C104 H10C 109.5
C103 C105 H10D 109.5
C103 C105 H10E 109.5
H10D C105 H10E 109.5
C103 C105 H10F 109.5
H10D C105 H10F 109.5
H10E C105 H10F 109.5
C102 C106 C108 111.8(4)
C102 C106 C107 112.2(4)
C108 C106 C107 109.8(4)
C102 C106 H106 107.6
C108 C106 H106 107.6
C107 C106 H106 107.6
C106 C107 H10G 109.5
C106 C107 H10H 109.5
H10G C107 H10H 109.5
C106 C107 H10I 109.5
H10G C107 H10I 109.5
H10H C107 H10I 109.5
C106 C108 H10J 109.5
C106 C108 H10K 109.5
H10J C108 H10K 109.5
C106 C108 H10L 109.5
H10J C108 H10L 109.5
H10K C108 H10L 109.5
C1 N1 C2 110.7(4)
C1 N1 C4 126.5(4)
C2 N1 C4 122.7(4)
C1 N2 C3 110.7(4)
C1 N2 C16 128.5(4)
C3 N2 C16 120.1(4)
C28 N3 C29 109.6(4)
C28 N3 C31 126.6(4)
C29 N3 C31 123.8(4)
C28 N4 C30 110.8(4)
C28 N4 C43 126.8(4)
C30 N4 C43 121.8(4)
C55 N5 C56 110.4(4)
C55 N5 C58 128.5(4)
C56 N5 C58 120.8(4)
C55 N6 C57 110.5(4)
C55 N6 C70 126.4(4)
C57 N6 C70 122.7(4)
C82 N7 C83 110.7(4)
C82 N7 C85 128.1(4)
C83 N7 C85 121.2(4)
C82 N8 C84 110.6(4)
C82 N8 C97 129.7(4)
C84 N8 C97 119.2(4)
C1 Pd1 I1 88.87(12)
C1 Pd1 I2 97.68(12)
I1 Pd1 I2 172.883(18)
C1 Pd1 I3 177.33(13)
I1 Pd1 I3 89.300(15)
I2 Pd1 I3 84.241(14)
C28 Pd2 I3 90.16(13)
C28 Pd2 I4 95.56(13)
I3 Pd2 I4 172.232(19)
C28 Pd2 I2 173.64(14)
I3 Pd2 I2 84.753(15)
I4 Pd2 I2 89.875(15)
C55 Pd3 I5 94.54(13)
C55 Pd3 I7 92.51(12)
I5 Pd3 I7 171.236(18)
C55 Pd3 I6 175.62(13)
I5 Pd3 I6 89.368(14)
I7 Pd3 I6 83.786(13)
C82 Pd4 I8 92.91(13)
C82 Pd4 I6 93.30(13)
I8 Pd4 I6 173.716(17)
C82 Pd4 I7 176.01(13)
I8 Pd4 I7 89.644(14)
I6 Pd4 I7 84.204(14)
Pd1 I2 Pd2 89.743(15)
Pd2 I3 Pd1 89.670(14)
Pd4 I6 Pd3 90.557(14)
Pd3 I7 Pd4 91.134(14)

loop_
_geom_bond_atom_site_label_1
_geom_bond_atom_site_label_2
_geom_bond_distance
C1 N1 1.347(6)
C1 N2 1.352(6)
C1 Pd1 1.985(4)
C2 C3 1.332(7)
C2 N1 1.378(6)
C2 H2 0.9500
C3 N2 1.387(6)
C3 H3 0.9500
C4 C5 1.389(6)
C4 C9 1.405(7)
C4 N1 1.454(6)
C5 C6 1.377(7)
C5 C13 1.503(7)
C6 C7 1.389(7)
C6 H6 0.9500
C7 C8 1.378(7)
C7 H7 0.9500
C8 C9 1.373(7)
C8 H8 0.9500
C9 C10 1.515(7)
C10 C12 1.519(7)
C10 C11 1.527(7)
C10 H10 1.0000
C11 H11A 0.9800
C11 H11B 0.9800
C11 H11C 0.9800
C12 H12A 0.9800
C12 H12B 0.9800
C12 H12C 0.9800
C13 C14 1.525(7)
C13 C15 1.531(7)
C13 H13 1.0000
C14 H14A 0.9800
C14 H14B 0.9800
C14 H14C 0.9800
C15 H15A 0.9800
C15 H15B 0.9800
C15 H15C 0.9800
C16 C21 1.393(7)
C16 C17 1.394(7)
C16 N2 1.449(6)
C17 C18 1.390(7)
C17 C22 1.514(7)
C18 C19 1.371(9)
C18 H18 0.9500
C19 C20 1.351(9)
C19 H19 0.9500
C20 C21 1.399(8)
C20 H20 0.9500
C21 C25 1.503(8)
C22 C24 1.524(7)
C22 C23 1.529(7)
C22 H22 1.0000
C23 H23A 0.9800
C23 H23B 0.9800
C23 H23C 0.9800
C24 H24A 0.9800
C24 H24B 0.9800
C24 H24C 0.9800
C25 C26 1.514(8)
C25 C27 1.522(7)
C25 H25 1.0000
C26 H26A 0.9800
C26 H26B 0.9800
C26 H26C 0.9800
C27 H27A 0.9800
C27 H27B 0.9800
C27 H27C 0.9800
C28 N4 1.346(6)
C28 N3 1.364(6)
C28 Pd2 1.987(5)
C29 C30 1.347(7)
C29 N3 1.382(6)
C29 H29 0.9500
C30 N4 1.379(6)
C30 H30 0.9500
C31 C36 1.394(7)
C31 C32 1.402(7)
C31 N3 1.426(6)
C32 C33 1.389(7)
C32 C37 1.509(7)
C33 C34 1.360(9)
C33 H33 0.9500
C34 C35 1.369(8)
C34 H34 0.9500
C35 C36 1.386(7)
C35 H35 0.9500
C36 C40 1.508(7)
C37 C38 1.509(7)
C37 C39 1.524(7)
C37 H37 1.0000
C38 H38A 0.9800
C38 H38B 0.9800
C38 H38C 0.9800
C39 H39A 0.9800
C39 H39B 0.9800
C39 H39C 0.9800
C40 C41 1.495(8)
C40 C42 1.534(8)
C40 H40 1.0000
C41 H41A 0.9800
C41 H41B 0.9800
C41 H41C 0.9800
C42 H42A 0.9800
C42 H42B 0.9800
C42 H42C 0.9800
C43 C44 1.395(6)
C43 C48 1.397(6)
C43 N4 1.433(6)
C44 C45 1.395(7)
C44 C49 1.510(7)
C45 C46 1.378(7)
C45 H45 0.9500
C46 C47 1.370(7)
C46 H46 0.9500
C47 C48 1.396(7)
C47 H47 0.9500
C48 C52 1.507(7)
C49 C51 1.519(7)
C49 C50 1.525(7)
C49 H49 1.0000
C50 H50A 0.9800
C50 H50B 0.9800
C50 H50C 0.9800
C51 H51A 0.9800
C51 H51B 0.9800
C51 H51C 0.9800
C52 C53 1.521(7)
C52 C54 1.526(7)
C52 H52 1.0000
C53 H53A 0.9800
C53 H53B 0.9800
C53 H53C 0.9800
C54 H54A 0.9800
C54 H54B 0.9800
C54 H54C 0.9800
C55 N6 1.344(6)
C55 N5 1.347(6)
C55 Pd3 1.995(5)
C56 C57 1.324(7)
C56 N5 1.391(6)
C56 H56 0.9500
C57 N6 1.387(6)
C57 H57 0.9500
C58 C63 1.391(7)
C58 C59 1.397(7)
C58 N5 1.447(6)
C59 C60 1.370(7)
C59 C64 1.513(7)
C60 C61 1.389(8)
C60 H60 0.9500
C61 C62 1.367(8)
C61 H61 0.9500
C62 C63 1.395(7)
C62 H62 0.9500
C63 C67 1.502(7)
C64 C66 1.510(7)
C64 C65 1.521(7)
C64 H64 1.0000
C65 H65A 0.9800
C65 H65B 0.9800
C65 H65C 0.9800
C66 H66A 0.9800
C66 H66B 0.9800
C66 H66C 0.9800
C67 C69 1.514(7)
C67 C68 1.525(7)
C67 H67 1.0000
C68 H68A 0.9800
C68 H68B 0.9800
C68 H68C 0.9800
C69 H69A 0.9800
C69 H69B 0.9800
C69 H69C 0.9800
C70 C75 1.390(6)
C70 C71 1.397(6)
C70 N6 1.451(6)
C71 C72 1.390(7)
C71 C76 1.524(6)
C72 C73 1.373(7)
C72 H72 0.9500
C73 C74 1.374(7)
C73 H73 0.9500
C74 C75 1.387(7)
C74 H74 0.9500
C75 C79 1.505(7)
C76 C77 1.510(7)
C76 C78 1.537(7)
C76 H76 1.0000
C77 H77A 0.9800
C77 H77B 0.9800
C77 H77C 0.9800
C78 H78A 0.9800
C78 H78B 0.9800
C78 H78C 0.9800
C79 C81 1.514(8)
C79 C80 1.526(8)
C79 H79 1.0000
C80 H80A 0.9800
C80 H80B 0.9800
C80 H80C 0.9800
C81 H81A 0.9800
C81 H81B 0.9800
C81 H81C 0.9800
C82 N7 1.345(6)
C82 N8 1.353(6)
C82 Pd4 1.985(4)
C83 C84 1.333(7)
C83 N7 1.385(6)
C83 H83 0.9500
C84 N8 1.379(6)
C84 H84 0.9500
C85 C86 1.391(6)
C85 C90 1.395(6)
C85 N7 1.449(6)
C86 C87 1.398(7)
C86 C91 1.508(7)
C87 C88 1.376(7)
C87 H87 0.9500
C88 C89 1.369(7)
C88 H88 0.9500
C89 C90 1.381(7)
C89 H89 0.9500
C90 C94 1.517(7)
C91 C93 1.516(7)
C91 C92 1.532(8)
C91 H91 1.0000
C92 H92A 0.9800
C92 H92B 0.9800
C92 H92C 0.9800
C93 H93A 0.9800
C93 H93B 0.9800
C93 H93C 0.9800
C94 C95 1.503(7)
C94 C96 1.522(7)
C94 H94 1.0000
C95 H95A 0.9800
C95 H95B 0.9800
C95 H95C 0.9800
C96 H96A 0.9800
C96 H96B 0.9800
C96 H96C 0.9800
C97 C102 1.388(6)
C97 C98 1.397(6)
C97 N8 1.455(6)
C98 C99 1.387(7)
C98 C103 1.510(7)
C99 C100 1.370(7)
C99 H99 0.9500
C100 C101 1.371(7)
C100 H100 0.9500
C101 C102 1.391(7)
C101 H101 0.9500
C102 C106 1.497(7)
C103 C105 1.516(7)
C103 C104 1.524(7)
C103 H103 1.0000
C104 H10A 0.9800
C104 H10B 0.9800
C104 H10C 0.9800
C105 H10D 0.9800
C105 H10E 0.9800
C105 H10F 0.9800
C106 C108 1.516(7)
C106 C107 1.532(7)
C106 H106 1.0000
C107 H10G 0.9800
C107 H10H 0.9800
C107 H10I 0.9800
C108 H10J 0.9800
C108 H10K 0.9800
C108 H10L 0.9800
Pd1 I1 2.5561(5)
Pd1 I2 2.5947(5)
Pd1 I3 2.6300(5)
Pd2 I3 2.5835(5)
Pd2 I4 2.5931(5)
Pd2 I2 2.6156(5)
Pd3 I5 2.5749(5)
Pd3 I7 2.5947(5)
Pd3 I6 2.6488(5)
Pd4 I8 2.5818(5)
Pd4 I6 2.5972(5)
Pd4 I7 2.6254(4)

loop_
_geom_torsion_atom_site_label_1
_geom_torsion_atom_site_label_2
_geom_torsion_atom_site_label_3
_geom_torsion_atom_site_label_4
_geom_torsion
N1 C2 C3 N2 1.4(5)
C9 C4 C5 C6 -3.1(7)
N1 C4 C5 C6 -178.7(4)
C9 C4 C5 C13 171.9(4)
N1 C4 C5 C13 -3.7(7)
C4 C5 C6 C7 0.6(7)
C13 C5 C6 C7 -174.4(5)
C5 C6 C7 C8 1.0(8)
C6 C7 C8 C9 -0.3(7)
C7 C8 C9 C4 -2.0(7)
C7 C8 C9 C10 173.6(4)
C5 C4 C9 C8 3.8(7)
N1 C4 C9 C8 179.4(4)
C5 C4 C9 C10 -171.7(4)
N1 C4 C9 C10 3.8(7)
C8 C9 C10 C12 -92.3(6)
C4 C9 C10 C12 83.1(6)
C8 C9 C10 C11 29.8(6)
C4 C9 C10 C11 -154.8(4)
C6 C5 C13 C14 78.2(6)
C4 C5 C13 C14 -96.5(6)
C6 C5 C13 C15 -44.2(7)
C4 C5 C13 C15 141.1(5)
C21 C16 C17 C18 -0.3(7)
N2 C16 C17 C18 -174.1(4)
C21 C16 C17 C22 175.1(4)
N2 C16 C17 C22 1.3(7)
C16 C17 C18 C19 0.1(8)
C22 C17 C18 C19 -175.4(5)
C17 C18 C19 C20 0.3(9)
C18 C19 C20 C21 -0.5(9)
C17 C16 C21 C20 0.2(7)
N2 C16 C21 C20 173.9(4)
C17 C16 C21 C25 -175.0(5)
N2 C16 C21 C25 -1.3(7)
C19 C20 C21 C16 0.3(8)
C19 C20 C21 C25 175.6(5)
C18 C17 C22 C24 85.6(6)
C16 C17 C22 C24 -89.6(6)
C18 C17 C22 C23 -37.7(7)
C16 C17 C22 C23 147.0(5)
C16 C21 C25 C26 -137.7(5)
C20 C21 C25 C26 47.2(7)
C16 C21 C25 C27 99.8(6)
C20 C21 C25 C27 -75.2(6)
N3 C29 C30 N4 -1.2(5)
C36 C31 C32 C33 5.9(7)
N3 C31 C32 C33 -176.1(5)
C36 C31 C32 C37 -167.9(5)
N3 C31 C32 C37 10.1(7)
C31 C32 C33 C34 -2.4(8)
C37 C32 C33 C34 171.3(5)
C32 C33 C34 C35 -1.7(9)
C33 C34 C35 C36 2.5(9)
C34 C35 C36 C31 0.8(9)
C34 C35 C36 C40 -175.8(5)
C32 C31 C36 C35 -5.1(8)
N3 C31 C36 C35 176.9(5)
C32 C31 C36 C40 171.3(5)
N3 C31 C36 C40 -6.7(8)
C33 C32 C37 C38 27.7(7)
C31 C32 C37 C38 -158.8(5)
C33 C32 C37 C39 -95.6(6)
C31 C32 C37 C39 77.9(6)
C35 C36 C40 C41 -43.6(7)
C31 C36 C40 C41 140.0(5)
C35 C36 C40 C42 78.1(6)
C31 C36 C40 C42 -98.3(6)
C48 C43 C44 C45 2.7(7)
N4 C43 C44 C45 178.4(4)
C48 C43 C44 C49 -171.0(4)
N4 C43 C44 C49 4.6(7)
C43 C44 C45 C46 -2.9(7)
C49 C44 C45 C46 171.1(5)
C44 C45 C46 C47 0.5(8)
C45 C46 C47 C48 2.2(8)
C46 C47 C48 C43 -2.3(7)
C46 C47 C48 C52 -178.3(5)
C44 C43 C48 C47 -0.2(7)
N4 C43 C48 C47 -176.0(4)
C44 C43 C48 C52 175.6(4)
N4 C43 C48 C52 -0.2(7)
C43 C44 C49 C51 102.7(5)
C45 C44 C49 C51 -71.0(6)
C43 C44 C49 C50 -134.1(5)
C45 C44 C49 C50 52.2(6)
C47 C48 C52 C53 -44.7(7)
C43 C48 C52 C53 139.6(5)
C47 C48 C52 C54 78.0(6)
C43 C48 C52 C54 -97.7(5)
N5 C56 C57 N6 0.2(5)
C63 C58 C59 C60 -3.3(7)
N5 C58 C59 C60 -175.6(4)
C63 C58 C59 C64 172.7(4)
N5 C58 C59 C64 0.4(7)
C58 C59 C60 C61 -0.1(8)
C64 C59 C60 C61 -176.2(5)
C59 C60 C61 C62 2.3(9)
C60 C61 C62 C63 -1.2(10)
C59 C58 C63 C62 4.3(7)
N5 C58 C63 C62 176.6(5)
C59 C58 C63 C67 -172.2(5)
N5 C58 C63 C67 0.2(7)
C61 C62 C63 C58 -2.0(9)
C61 C62 C63 C67 174.6(5)
C60 C59 C64 C66 88.2(6)
C58 C59 C64 C66 -87.7(6)
C60 C59 C64 C65 -35.3(7)
C58 C59 C64 C65 148.8(5)
C58 C63 C67 C69 -137.7(5)
C62 C63 C67 C69 45.9(7)
C58 C63 C67 C68 101.1(6)
C62 C63 C67 C68 -75.2(6)
C75 C70 C71 C72 3.5(7)
N6 C70 C71 C72 -177.5(4)
C75 C70 C71 C76 -171.8(4)
N6 C70 C71 C76 7.2(6)
C70 C71 C72 C73 -0.7(7)
C76 C71 C72 C73 174.6(4)
C71 C72 C73 C74 -2.1(7)
C72 C73 C74 C75 2.3(7)
C73 C74 C75 C70 0.3(7)
C73 C74 C75 C79 -174.3(5)
C71 C70 C75 C74 -3.3(7)
N6 C70 C75 C74 177.7(4)
C71 C70 C75 C79 171.3(4)
N6 C70 C75 C79 -7.7(7)
C72 C71 C76 C77 38.1(6)
C70 C71 C76 C77 -146.9(4)
C72 C71 C76 C78 -84.2(5)
C70 C71 C76 C78 90.8(5)
C74 C75 C79 C81 -35.1(7)
C70 C75 C79 C81 150.6(5)
C74 C75 C79 C80 88.9(6)
C70 C75 C79 C80 -85.4(6)
N7 C83 C84 N8 -1.5(5)
C90 C85 C86 C87 -3.8(7)
N7 C85 C86 C87 -176.4(4)
C90 C85 C86 C91 170.0(5)
N7 C85 C86 C91 -2.6(7)
C85 C86 C87 C88 0.0(7)
C91 C86 C87 C88 -174.1(5)
C86 C87 C88 C89 2.2(7)
C87 C88 C89 C90 -0.6(7)
C88 C89 C90 C85 -3.1(7)
C88 C89 C90 C94 172.5(4)
C86 C85 C90 C89 5.3(7)
N7 C85 C90 C89 177.9(4)
C86 C85 C90 C94 -170.2(4)
N7 C85 C90 C94 2.3(6)
C85 C86 C91 C93 -96.7(6)
C87 C86 C91 C93 77.0(6)
C85 C86 C91 C92 142.2(5)
C87 C86 C91 C92 -44.1(6)
C89 C90 C94 C95 34.0(6)
C85 C90 C94 C95 -150.6(5)
C89 C90 C94 C96 -89.3(6)
C85 C90 C94 C96 86.1(6)
C102 C97 C98 C99 1.9(7)
N8 C97 C98 C99 174.1(4)
C102 C97 C98 C103 -174.4(4)
N8 C97 C98 C103 -2.2(6)
C97 C98 C99 C100 -1.5(7)
C103 C98 C99 C100 174.8(5)
C98 C99 C100 C101 0.9(8)
C99 C100 C101 C102 -0.6(8)
C98 C97 C102 C101 -1.6(7)
N8 C97 C102 C101 -173.8(4)
C98 C97 C102 C106 175.5(4)
N8 C97 C102 C106 3.4(7)
C100 C101 C102 C97 0.9(7)
C100 C101 C102 C106 -176.3(5)
C99 C98 C103 C105 -76.3(6)
C97 C98 C103 C105 99.9(5)
C99 C98 C103 C104 47.3(6)
C97 C98 C103 C104 -136.6(5)
C97 C102 C106 C108 -100.9(5)
C101 C102 C106 C108 76.1(6)
C97 C102 C106 C107 135.1(5)
C101 C102 C106 C107 -47.8(6)
N2 C1 N1 C2 0.6(5)
Pd1 C1 N1 C2 -172.4(3)
N2 C1 N1 C4 -175.8(4)
Pd1 C1 N1 C4 11.2(6)
C3 C2 N1 C1 -1.3(5)
C3 C2 N1 C4 175.3(4)
C5 C4 N1 C1 -97.8(5)
C9 C4 N1 C1 86.4(6)
C5 C4 N1 C2 86.2(6)
C9 C4 N1 C2 -89.6(6)
N1 C1 N2 C3 0.3(5)
Pd1 C1 N2 C3 173.4(3)
N1 C1 N2 C16 170.1(4)
Pd1 C1 N2 C16 -16.8(7)
C2 C3 N2 C1 -1.1(5)
C2 C3 N2 C16 -171.9(4)
C21 C16 N2 C1 108.0(6)
C17 C16 N2 C1 -78.0(6)
C21 C16 N2 C3 -83.1(6)
C17 C16 N2 C3 91.0(5)
N4 C28 N3 C29 0.6(5)
Pd2 C28 N3 C29 -172.5(3)
N4 C28 N3 C31 -178.9(4)
Pd2 C28 N3 C31 8.0(7)
C30 C29 N3 C28 0.4(5)
C30 C29 N3 C31 179.9(4)
C36 C31 N3 C28 -115.0(5)
C32 C31 N3 C28 67.0(6)
C36 C31 N3 C29 65.6(6)
C32 C31 N3 C29 -112.5(5)
N3 C28 N4 C30 -1.4(5)
Pd2 C28 N4 C30 171.5(3)
N3 C28 N4 C43 169.5(4)
Pd2 C28 N4 C43 -17.6(7)
C29 C30 N4 C28 1.6(6)
C29 C30 N4 C43 -169.8(4)
C44 C43 N4 C28 84.1(6)
C48 C43 N4 C28 -100.0(5)
C44 C43 N4 C30 -105.9(5)
C48 C43 N4 C30 70.0(6)
N6 C55 N5 C56 -1.4(5)
Pd3 C55 N5 C56 170.7(3)
N6 C55 N5 C58 172.9(4)
Pd3 C55 N5 C58 -15.0(7)
C57 C56 N5 C55 0.8(5)
C57 C56 N5 C58 -174.0(4)
C63 C58 N5 C55 109.7(6)
C59 C58 N5 C55 -77.6(6)
C63 C58 N5 C56 -76.5(6)
C59 C58 N5 C56 96.1(5)
N5 C55 N6 C57 1.5(5)
Pd3 C55 N6 C57 -170.6(3)
N5 C55 N6 C70 -171.5(4)
Pd3 C55 N6 C70 16.4(6)
C56 C57 N6 C55 -1.1(5)
C56 C57 N6 C70 172.2(4)
C75 C70 N6 C55 -87.3(6)
C71 C70 N6 C55 93.6(5)
C75 C70 N6 C57 100.5(5)
C71 C70 N6 C57 -78.6(6)
N8 C82 N7 C83 -1.0(5)
Pd4 C82 N7 C83 -176.1(3)
N8 C82 N7 C85 179.8(4)
Pd4 C82 N7 C85 4.7(7)
C84 C83 N7 C82 1.6(5)
C84 C83 N7 C85 -179.1(4)
C86 C85 N7 C82 -109.9(5)
C90 C85 N7 C82 77.3(6)
C86 C85 N7 C83 71.0(6)
C90 C85 N7 C83 -101.9(5)
N7 C82 N8 C84 0.1(5)
Pd4 C82 N8 C84 175.4(3)
N7 C82 N8 C97 171.9(4)
Pd4 C82 N8 C97 -12.8(7)
C83 C84 N8 C82 0.9(5)
C83 C84 N8 C97 -171.9(4)
C102 C97 N8 C82 -104.1(6)
C98 C97 N8 C82 83.4(6)
C102 C97 N8 C84 67.1(6)
C98 C97 N8 C84 -105.4(5)
